data_2214105
loop_
_publ_author_name
'Ming-Lei Cao'
'Xin Fang'
'Hai-Yang Yu'
'Jun-Dong Wang'

_publ_section_title
;
 Diiodidobis(1,10-phenanthroline-\k^2^<i>N</i>,<i>N</i>')cadmium(II)
;
_journal_coeditor_code BV2059
_journal_issue 7
_journal_name_full 'Acta Crystallographica Section E'
_journal_page_first m1951
_journal_page_last m1951
_journal_paper_doi 10.1107/S1600536807029145
_journal_volume 63
_journal_year 2007
_chemical_formula_iupac '[Cd I2 (C12 H8 N2)2]'
_chemical_formula_moiety 'C24 H16 Cd I2 N4'
_chemical_formula_sum 'C24 H16 Cd I2 N4'
_chemical_formula_weight 726.61
_chemical_name_systematic
;
Diiodidobis(1,10-phenanthroline-\k^2^N,N')cadmium(II)
;
_space_group_IT_number 60
_symmetry_cell_setting orthorhombic
_symmetry_space_group_name_Hall '-P 2n 2ab'
_symmetry_space_group_name_H-M 'P b c n'
_atom_sites_solution_hydrogens geom
_atom_sites_solution_primary direct
_atom_sites_solution_secondary difmap
_cell_angle_alpha 90.00
_cell_angle_beta 90.00
_cell_angle_gamma 90.00
_cell_formula_units_Z 4
_cell_length_a 13.4833(5)
_cell_length_b 9.5244(3)
_cell_length_c 17.3385(5)
_cell_measurement_reflns_used 12645
_cell_measurement_temperature 173(2)
_cell_measurement_theta_max 54.99
_cell_measurement_theta_min 6.04
_cell_volume 2226.62(13)
_computing_cell_refinement RAPID-AUTO
_computing_data_collection 'RAPID-AUTO (Rigaku, 2004)'
_computing_data_reduction RAPID-AUTO
_computing_molecular_graphics 'ORTEX (McArdle, 1996)'
_computing_publication_material SHELXL97
_computing_structure_refinement 'SHELXL97 (Sheldrick, 1997)'
_computing_structure_solution 'SHELXS97 (Sheldrick, 1997)'
_diffrn_ambient_temperature 173(2)
_diffrn_detector_area_resol_mean 10
_diffrn_measured_fraction_theta_full 0.998
_diffrn_measured_fraction_theta_max 0.998
_diffrn_measurement_device_type 'Rigaku R-AXIS SPIDER'
_diffrn_measurement_method '\w oscillation'
_diffrn_radiation_monochromator graphite
_diffrn_radiation_source 'fine-focus sealed tube'
_diffrn_radiation_type 'Mo K\a'
_diffrn_radiation_wavelength 0.71069
_diffrn_reflns_av_R_equivalents 0.0669
_diffrn_reflns_av_sigmaI/netI 0.0388
_diffrn_reflns_limit_h_max 17
_diffrn_reflns_limit_h_min -17
_diffrn_reflns_limit_k_max 12
_diffrn_reflns_limit_k_min -11
_diffrn_reflns_limit_l_max 22
_diffrn_reflns_limit_l_min -22
_diffrn_reflns_number 20141
_diffrn_reflns_theta_full 27.48
_diffrn_reflns_theta_max 27.48
_diffrn_reflns_theta_min 3.02
_diffrn_standards_number 0
_exptl_absorpt_coefficient_mu 3.774
_exptl_absorpt_correction_T_max 1.0000
_exptl_absorpt_correction_T_min 0.6642
_exptl_absorpt_correction_type multi-scan
_exptl_absorpt_process_details '(ABSCOR; Higashi, 1995)'
_exptl_crystal_colour colorless
_exptl_crystal_density_diffrn 2.168
_exptl_crystal_density_method 'not measured'
_exptl_crystal_description block
_exptl_crystal_F_000 1368
_exptl_crystal_size_max 0.08
_exptl_crystal_size_mid 0.07
_exptl_crystal_size_min 0.01
_refine_diff_density_max 1.844
_refine_diff_density_min -2.729
_refine_ls_extinction_coef 0.0013(2)
_refine_ls_extinction_expression Fc^*^=kFc[1+0.001xFc^2^\l^3^/sin(2\q)]^-1/4^
_refine_ls_extinction_method SHELXL97
_refine_ls_goodness_of_fit_ref 1.153
_refine_ls_hydrogen_treatment refU
_refine_ls_matrix_type full
_refine_ls_number_parameters 149
_refine_ls_number_reflns 2554
_refine_ls_number_restraints 0
_refine_ls_restrained_S_all 1.153
_refine_ls_R_factor_all 0.0818
_refine_ls_R_factor_gt 0.0455
_refine_ls_shift/su_max 0.001
_refine_ls_shift/su_mean 0.000
_refine_ls_structure_factor_coef Fsqd
_refine_ls_weighting_details 'calc w=1/[\s^2^(Fo^2^)+(0.0462P)^2^+27.7932P] where P=(Fo^2^+2Fc^2^)/3'
_refine_ls_weighting_scheme calc
_refine_ls_wR_factor_gt 0.1005
_refine_ls_wR_factor_ref 0.1436
_reflns_number_gt 1786
_reflns_number_total 2554
_reflns_threshold_expression I>2\s(I)
_cod_data_source_file bv2059.cif
_cod_data_source_block I
_cod_depositor_comments
;
The following automatic conversions were performed:
'_symmetry_cell_setting' value 'Orthorhombic' changed to 'orthorhombic'
according to '/home/saulius/struct/CIF-dictionaries/cif_core.dic'
dictionary named 'cif_core.dic' version 2.4.1 from 2010-06-29.

Automatic conversion script
Id: cif_fix_enum 1527 2010-12-29 10:47:43Z saulius 

The following automatic conversions were performed:

'_symmetry_cell_setting' value 'Orthorhombic' changed to
'orthorhombic' according to
/home/saulius/struct/CIF-dictionaries/cif_core.dic dictionary named
'cif_core.dic' version 2.4.1 from 2010-06-29.

Automatic conversion script
Id: cif_fix_values 1715 2011-07-08 13:25:40Z adriana 
;
_cod_original_cell_volume 2226.41(13)
_cod_original_sg_symbol_Hall -P2n2ab
_cod_database_code 2214105
_cod_database_fobs_code 2214105

loop_
_symmetry_equiv_pos_as_xyz
'x, y, z'
'-x+1/2, -y+1/2, z+1/2'
'-x, y, -z+1/2'
'x+1/2, -y+1/2, -z'
'-x, -y, -z'
'x-1/2, y-1/2, -z-1/2'
'x, -y, z-1/2'
'-x-1/2, y-1/2, z'

loop_
_atom_site_type_symbol
_atom_site_label
_atom_site_fract_x
_atom_site_fract_y
_atom_site_fract_z
_atom_site_U_iso_or_equiv
_atom_site_adp_type
_atom_site_calc_flag
_atom_site_refinement_flags
_atom_site_occupancy
I I1 0.58713(4) 0.08128(7) 0.85926(4) 0.0384(2) Uani d . 1
Cd Cd1 0.5000 0.27221(10) 0.7500 0.0314(3) Uani d S 1
N N1 0.6549(5) 0.3396(8) 0.6981(4) 0.0325(16) Uani d . 1
N N2 0.4792(5) 0.4653(8) 0.6587(4) 0.0314(16) Uani d . 1
C C4 0.7434(7) 0.4817(10) 0.6051(5) 0.037(2) Uani d . 1
C C5 0.6541(6) 0.4377(10) 0.6418(5) 0.035(2) Uani d . 1
C C6 0.7409(7) 0.2878(11) 0.7207(5) 0.039(2) Uani d . 1
H H6A 0.7406 0.2197 0.7591 0.050 Uiso calc . 1
C C7 0.8321(7) 0.3292(12) 0.6905(6) 0.045(3) Uani d . 1
H H7A 0.8913 0.2940 0.7101 0.04(3) Uiso calc R 1
C C8 0.7383(8) 0.5822(11) 0.5438(6) 0.047(3) Uani d . 1
H H8A 0.7956 0.6042 0.5165 0.06(4) Uiso calc R 1
C C9 0.8314(7) 0.4227(11) 0.6314(6) 0.045(3) Uani d . 1
H H9A 0.8909 0.4477 0.6081 0.04(3) Uiso calc R 1
C C11 0.5627(7) 0.6104(10) 0.5635(5) 0.037(2) Uani d . 1
C C13 0.3902(8) 0.6415(11) 0.5886(6) 0.043(2) Uani d . 1
H H13A 0.3304 0.6874 0.5799 0.06(3) Uiso calc R 1
C C14 0.3957(7) 0.5325(12) 0.6420(6) 0.041(2) Uani d . 1
H H14A 0.3379 0.5055 0.6672 0.05(3) Uiso calc R 1
C C15 0.5633(6) 0.5036(11) 0.6210(5) 0.034(2) Uani d . 1
C C16 0.6540(8) 0.6442(11) 0.5252(6) 0.048(3) Uani d . 1
H H16A 0.6538 0.7115 0.4863 0.06(4) Uiso calc R 1
C C17 0.4733(8) 0.6804(11) 0.5493(6) 0.045(2) Uani d . 1
H H17A 0.4705 0.7527 0.5133 0.06(4) Uiso calc R 1

loop_
_atom_site_aniso_label
_atom_site_aniso_U_11
_atom_site_aniso_U_22
_atom_site_aniso_U_33
_atom_site_aniso_U_12
_atom_site_aniso_U_13
_atom_site_aniso_U_23
I1 0.0315(3) 0.0445(4) 0.0391(4) -0.0002(3) -0.0038(3) 0.0038(3)
Cd1 0.0224(4) 0.0394(5) 0.0323(5) 0.000 0.0013(4) 0.000
N1 0.025(4) 0.044(4) 0.028(4) 0.001(3) 0.003(3) 0.002(3)
N2 0.030(4) 0.034(4) 0.030(4) 0.007(3) -0.002(3) 0.001(3)
C4 0.028(4) 0.041(5) 0.041(5) -0.012(4) 0.012(4) -0.012(4)
C5 0.027(4) 0.043(5) 0.033(5) -0.006(4) 0.001(4) -0.008(4)
C6 0.030(4) 0.049(6) 0.037(5) 0.003(4) 0.002(4) -0.004(4)
C7 0.023(4) 0.065(7) 0.047(6) 0.008(4) -0.001(4) -0.021(5)
C8 0.043(6) 0.051(6) 0.046(6) -0.013(5) 0.018(5) -0.003(5)
C9 0.028(5) 0.060(7) 0.049(6) -0.017(5) 0.008(4) -0.019(5)
C11 0.041(5) 0.041(5) 0.028(5) -0.004(4) 0.003(4) 0.002(4)
C13 0.045(6) 0.040(5) 0.044(6) 0.009(4) -0.004(5) 0.015(5)
C14 0.028(4) 0.061(6) 0.036(5) -0.008(4) 0.001(4) 0.000(5)
C15 0.028(4) 0.046(5) 0.029(5) -0.017(4) 0.002(3) -0.007(4)
C16 0.058(7) 0.045(6) 0.041(6) -0.005(5) 0.011(5) 0.001(5)
C17 0.051(6) 0.044(6) 0.041(6) -0.007(5) -0.005(5) 0.007(5)

loop_
_atom_type_symbol
_atom_type_description
_atom_type_scat_dispersion_real
_atom_type_scat_dispersion_imag
_atom_type_scat_source
C C 0.0033 0.0016 'International Tables Vol C Tables 4.2.6.8 and 6.1.1.4'
H H 0.0000 0.0000 'International Tables Vol C Tables 4.2.6.8 and 6.1.1.4'
Cd Cd -0.8075 1.2024 'International Tables Vol C Tables 4.2.6.8 and 6.1.1.4'
I I -0.4742 1.8119 'International Tables Vol C Tables 4.2.6.8 and 6.1.1.4'
N N 0.0061 0.0033 'International Tables Vol C Tables 4.2.6.8 and 6.1.1.4'

loop_
_geom_angle_atom_site_label_1
_geom_angle_atom_site_label_2
_geom_angle_atom_site_label_3
_geom_angle_site_symmetry_1
_geom_angle_site_symmetry_3
_geom_angle
N1 Cd1 N1 . 3_656 148.5(4)
N1 Cd1 N2 . 3_656 86.6(3)
N1 Cd1 N2 3_656 3_656 69.5(3)
N1 Cd1 N2 . . 69.5(2)
N1 Cd1 N2 3_656 . 86.6(3)
N2 Cd1 N2 3_656 . 82.3(3)
N1 Cd1 I1 . 3_656 106.37(18)
N1 Cd1 I1 3_656 3_656 93.52(18)
N2 Cd1 I1 3_656 3_656 161.72(17)
N2 Cd1 I1 . 3_656 90.13(17)
N1 Cd1 I1 . . 93.52(18)
N1 Cd1 I1 3_656 . 106.37(18)
N2 Cd1 I1 3_656 . 90.13(17)
N2 Cd1 I1 . . 161.72(17)
I1 Cd1 I1 3_656 . 101.59(4)
C6 N1 C5 . . 118.6(8)
C6 N1 Cd1 . . 124.2(6)
C5 N1 Cd1 . . 117.1(6)
C14 N2 C15 . . 118.2(8)
C14 N2 Cd1 . . 127.0(6)
C15 N2 Cd1 . . 114.7(6)
C9 C4 C5 . . 117.1(9)
C9 C4 C8 . . 123.7(9)
C5 C4 C8 . . 119.2(9)
N1 C5 C15 . . 119.6(8)
N1 C5 C4 . . 121.3(9)
C15 C5 C4 . . 119.0(9)
N1 C6 C7 . . 124.0(10)
N1 C6 H6A . . 118.0
C7 C6 H6A . . 118.0
C9 C7 C6 . . 117.6(9)
C9 C7 H7A . . 121.2
C6 C7 H7A . . 121.2
C16 C8 C4 . . 121.5(9)
C16 C8 H8A . . 119.3
C4 C8 H8A . . 119.3
C7 C9 C4 . . 121.2(9)
C7 C9 H9A . . 119.4
C4 C9 H9A . . 119.4
C17 C11 C15 . . 117.9(9)
C17 C11 C16 . . 123.4(9)
C15 C11 C16 . . 118.7(9)
C17 C13 C14 . . 119.4(9)
C17 C13 H13A . . 120.3
C14 C13 H13A . . 120.3
N2 C14 C13 . . 123.4(9)
N2 C14 H14A . . 118.3
C13 C14 H14A . . 118.3
N2 C15 C5 . . 118.5(8)
N2 C15 C11 . . 121.6(9)
C5 C15 C11 . . 119.8(8)
C8 C16 C11 . . 121.6(10)
C8 C16 H16A . . 119.2
C11 C16 H16A . . 119.2
C13 C17 C11 . . 119.4(9)
C13 C17 H17A . . 120.3
C11 C17 H17A . . 120.3

loop_
_geom_bond_atom_site_label_1
_geom_bond_atom_site_label_2
_geom_bond_site_symmetry_2
_geom_bond_distance
I1 Cd1 . 2.8766(9)
Cd1 N1 . 2.362(7)
Cd1 N1 3_656 2.362(7)
Cd1 N2 3_656 2.442(7)
Cd1 N2 . 2.442(7)
Cd1 I1 3_656 2.8766(9)
N1 C6 . 1.319(12)
N1 C5 . 1.351(12)
N2 C14 . 1.327(12)
N2 C15 . 1.358(11)
C4 C9 . 1.390(15)
C4 C5 . 1.424(12)
C4 C8 . 1.432(14)
C5 C15 . 1.423(13)
C6 C7 . 1.394(14)
C6 H6A . 0.9300
C7 C9 . 1.357(15)
C7 H7A . 0.9300
C8 C16 . 1.321(15)
C8 H8A . 0.9300
C9 H9A . 0.9300
C11 C17 . 1.400(14)
C11 C15 . 1.425(13)
C11 C16 . 1.435(14)
C13 C17 . 1.362(14)
C13 C14 . 1.393(14)
C13 H13A . 0.9300
C14 H14A . 0.9300
C16 H16A . 0.9300
C17 H17A . 0.9300
